data_4501274
loop_
_publ_author_name
'Hisamatsu, Shugo'
'Masu, Hyuma'
'Azumaya, Isao'
'Takahashi, Masahiro'
'Kishikawa, Keiki'
'Kohmoto, Shigeo'

_publ_section_title
;
 U-Shaped Aromatic Ureadicarboxylic Acids as Versatile Building Blocks:
 Construction of Ladder and Zigzag Networks and Channels
;
_journal_issue 12
_journal_name_full 'Crystal Growth &amp; Design'
_journal_page_first 5387
_journal_paper_doi 10.1021/cg200988w
_journal_volume 11
_journal_year 2011
_chemical_formula_moiety 'C29 H24 N2 O5, H2 O'
_chemical_formula_sum 'C29 H26 N2 O6'
_chemical_formula_weight 498.52
_chemical_name_systematic
; 
 ? 
;
_space_group_IT_number 14
_symmetry_cell_setting monoclinic
_symmetry_space_group_name_Hall '-P 2yn'
_symmetry_space_group_name_H-M 'P 1 21/n 1'
_atom_sites_solution_hydrogens geom
_atom_sites_solution_primary direct
_atom_sites_solution_secondary difmap
_audit_creation_method SHELXL-97
_cell_angle_alpha 90.00
_cell_angle_beta 101.5860(10)
_cell_angle_gamma 90.00
_cell_formula_units_Z 4
_cell_length_a 9.96610(10)
_cell_length_b 18.3254(2)
_cell_length_c 14.3623(2)
_cell_measurement_reflns_used 9930
_cell_measurement_temperature 173
_cell_measurement_theta_max 71.14
_cell_measurement_theta_min 3.96
_cell_volume 2569.58(5)
_computing_cell_refinement 'APEX2 (Bruker AXS, 2006)'
_computing_data_collection 'APEX2 (Bruker AXS, 2006)'
_computing_data_reduction 'SAINT (Bruker AXS, 2004)'
_computing_molecular_graphics 'XSHEL (Bruker AXS,2002)'
_computing_publication_material 'XCIF (Bruker AXS, 2001)'
_computing_structure_refinement 'SHELXL-97 (Sheldrick, 1997)'
_computing_structure_solution 'SHELXS-97 (Sheldrick, 1997)'
_diffrn_ambient_temperature 173
_diffrn_detector_area_resol_mean 8.333
_diffrn_measured_fraction_theta_full 0.995
_diffrn_measured_fraction_theta_max 0.960
_diffrn_measurement_device_type 'Bruker APEXII CCD area detector'
_diffrn_measurement_method 'phi and omega scans'
_diffrn_radiation_monochromator graphite
_diffrn_radiation_source 'fine-focus sealed tube'
_diffrn_radiation_type CuK\a
_diffrn_radiation_wavelength 1.54178
_diffrn_reflns_av_R_equivalents 0.0274
_diffrn_reflns_av_sigmaI/netI 0.0211
_diffrn_reflns_limit_h_max 10
_diffrn_reflns_limit_h_min -12
_diffrn_reflns_limit_k_max 21
_diffrn_reflns_limit_k_min -22
_diffrn_reflns_limit_l_max 16
_diffrn_reflns_limit_l_min -17
_diffrn_reflns_number 21210
_diffrn_reflns_theta_full 68.00
_diffrn_reflns_theta_max 71.60
_diffrn_reflns_theta_min 3.96
_exptl_absorpt_coefficient_mu 0.746
_exptl_absorpt_correction_T_max 0.9359
_exptl_absorpt_correction_T_min 0.8590
_exptl_absorpt_correction_type empirical
_exptl_absorpt_process_details
;
SADABS Sheldrick 1996
;
_exptl_crystal_colour colourless
_exptl_crystal_density_diffrn 1.289
_exptl_crystal_density_method 'not measured'
_exptl_crystal_description plate
_exptl_crystal_F_000 1048
_exptl_crystal_size_max 0.21
_exptl_crystal_size_mid 0.20
_exptl_crystal_size_min 0.09
_refine_diff_density_max 0.276
_refine_diff_density_min -0.275
_refine_diff_density_rms 0.033
_refine_ls_extinction_method none
_refine_ls_goodness_of_fit_ref 1.046
_refine_ls_hydrogen_treatment mixed
_refine_ls_matrix_type full
_refine_ls_number_parameters 395
_refine_ls_number_reflns 4828
_refine_ls_number_restraints 12
_refine_ls_restrained_S_all 1.045
_refine_ls_R_factor_all 0.0387
_refine_ls_R_factor_gt 0.0362
_refine_ls_shift/su_max 0.012
_refine_ls_shift/su_mean 0.001
_refine_ls_structure_factor_coef Fsqd
_refine_ls_weighting_details 'calc w=1/[\s^2^(Fo^2^)+(0.0510P)^2^+0.5686P] where P=(Fo^2^+2Fc^2^)/3'
_refine_ls_weighting_scheme calc
_refine_ls_wR_factor_gt 0.0963
_refine_ls_wR_factor_ref 0.0991
_reflns_number_gt 4459
_reflns_number_total 4828
_reflns_threshold_expression >2sigma(I)
_cod_data_source_file cg200988w_si_002.cif
_cod_data_source_block 4(sh002_0m_p)
_cod_depositor_comments
;
The following automatic conversions were performed:

'_symmetry_cell_setting' value 'Monoclinic' changed to 'monoclinic'
according to /home/saulius/struct/CIF-dictionaries/cif_core.dic
dictionary named 'cif_core.dic' version 2.4.1 from 2010-06-29.

Automatic conversion script
Id: cif_fix_values 1715 2011-07-08 13:25:40Z adriana 
;
_cod_original_sg_symbol_H-M 'P2(1)/n  '
_cod_database_code 4501274

loop_
_symmetry_equiv_pos_as_xyz
'x, y, z'
'-x+1/2, y+1/2, -z+1/2'
'-x, -y, -z'
'x-1/2, -y-1/2, z-1/2'

loop_
_atom_site_label
_atom_site_type_symbol
_atom_site_fract_x
_atom_site_fract_y
_atom_site_fract_z
_atom_site_U_iso_or_equiv
_atom_site_adp_type
_atom_site_occupancy
_atom_site_symmetry_multiplicity
_atom_site_calc_flag
_atom_site_refinement_flags
_atom_site_disorder_assembly
_atom_site_disorder_group
C15 C 0.4348(11) 0.5587(4) 0.8406(5) 0.0437(14) Uani 0.506(19) 1 d PD A 1
C16 C 0.2957(9) 0.5669(5) 0.8102(4) 0.0479(13) Uani 0.506(19) 1 d PD A 1
H16 H 0.2476 0.6010 0.8411 0.057 Uiso 0.506(19) 1 calc PR A 1
C17 C 0.2257(12) 0.5265(5) 0.7356(4) 0.066(2) Uani 0.506(19) 1 d PD A 1
H17 H 0.1296 0.5326 0.7150 0.079 Uiso 0.506(19) 1 calc PR A 1
C18 C 0.2952(17) 0.4772(4) 0.6910(4) 0.078(3) Uani 0.506(19) 1 d PD A 1
H18 H 0.2462 0.4486 0.6402 0.093 Uiso 0.506(19) 1 calc PR A 1
C19 C 0.4339(18) 0.4687(3) 0.7183(4) 0.080(3) Uani 0.506(19) 1 d PD A 1
H19 H 0.4813 0.4349 0.6863 0.096 Uiso 0.506(19) 1 calc PR A 1
C20 C 0.5043(13) 0.5101(4) 0.7935(4) 0.0610(16) Uani 0.506(19) 1 d PD A 1
H20 H 0.6008 0.5050 0.8127 0.073 Uiso 0.506(19) 1 calc PR A 1
C15B C 0.4710(7) 0.5524(3) 0.8369(4) 0.0385(17) Uani 0.494(19) 1 d PGD A 2
C16B C 0.3305(7) 0.5495(4) 0.8023(4) 0.0491(15) Uani 0.494(19) 1 d PGD A 2
H16B H 0.2706 0.5791 0.8298 0.059 Uiso 0.494(19) 1 calc PR A 2
C17B C 0.2775(9) 0.5031(5) 0.7272(4) 0.0584(18) Uani 0.494(19) 1 d PGD A 2
H17B H 0.1814 0.5011 0.7035 0.070 Uiso 0.494(19) 1 calc PR A 2
C18B C 0.3650(12) 0.4598(4) 0.6869(3) 0.067(2) Uani 0.494(19) 1 d PGD A 2
H18B H 0.3288 0.4281 0.6356 0.080 Uiso 0.494(19) 1 calc PR A 2
C19B C 0.5055(11) 0.4627(3) 0.7215(4) 0.0653(17) Uani 0.494(19) 1 d PGD A 2
H19B H 0.5654 0.4331 0.6940 0.078 Uiso 0.494(19) 1 calc PR A 2
C20B C 0.5585(8) 0.5091(3) 0.7966(4) 0.0501(14) Uani 0.494(19) 1 d PGD A 2
H20B H 0.6546 0.5111 0.8203 0.060 Uiso 0.494(19) 1 calc PR A 2
C1 C 0.44153(13) 0.88854(7) 0.64524(8) 0.0415(3) Uani 1 1 d . . .
C2 C 0.44289(11) 0.82977(6) 0.71664(7) 0.0344(2) Uani 1 1 d . . .
C3 C 0.32546(11) 0.81042(6) 0.74897(7) 0.0328(2) Uani 1 1 d . . .
H3A H 0.2409 0.8338 0.7238 0.039 Uiso 1 1 calc R . .
C4 C 0.33175(11) 0.75726(6) 0.81765(8) 0.0345(2) Uani 1 1 d . . .
H4 H 0.2511 0.7437 0.8391 0.041 Uiso 1 1 calc R . .
C5 C 0.45549(11) 0.72329(6) 0.85566(7) 0.0333(2) Uani 1 1 d . . .
C6 C 0.39828(12) 0.68538(7) 1.00613(8) 0.0401(3) Uani 1 1 d . . .
C7 C 0.51067(11) 0.80394(6) 1.02632(7) 0.0336(2) Uani 1 1 d . . .
C8 C 0.64349(12) 0.77797(7) 1.05385(8) 0.0402(3) Uani 1 1 d . . .
H8 H 0.6590 0.7301 1.0791 0.048 Uiso 1 1 calc R . .
C9 C 0.75311(12) 0.82139(7) 1.04472(9) 0.0407(3) Uani 1 1 d . . .
H9 H 0.8440 0.8035 1.0639 0.049 Uiso 1 1 calc R . .
C10 C 0.73049(11) 0.89126(6) 1.00745(8) 0.0354(2) Uani 1 1 d . . .
C11 C 0.84796(12) 0.93799(6) 0.99847(9) 0.0381(3) Uani 1 1 d . . .
C12 C 0.56546(12) 0.79445(7) 0.75319(9) 0.0418(3) Uani 1 1 d . . .
H12 H 0.6458 0.8073 0.7309 0.050 Uiso 1 1 calc R . .
C13 C 0.57211(12) 0.74075(7) 0.82162(8) 0.0397(3) Uani 1 1 d . . .
H13 H 0.6559 0.7160 0.8451 0.048 Uiso 1 1 calc R . .
C14 C 0.52310(16) 0.60023(7) 0.92302(10) 0.0464(3) Uani 1 1 d . . .
C21 C 0.30050(12) 0.78231(8) 1.09083(9) 0.0431(3) Uani 1 1 d . . .
H21A H 0.2270 0.7454 1.0870 0.052 Uiso 1 1 calc R . .
H21B H 0.2577 0.8283 1.0634 0.052 Uiso 1 1 calc R . .
C22 C 0.36508(11) 0.79500(7) 1.19415(8) 0.0397(3) Uani 1 1 d . . .
C23 C 0.41815(12) 0.73716(7) 1.25213(9) 0.0421(3) Uani 1 1 d . . .
H23 H 0.4170 0.6894 1.2261 0.051 Uiso 1 1 calc R . .
C24 C 0.47294(14) 0.74823(9) 1.34774(10) 0.0519(3) Uani 1 1 d . . .
H24 H 0.5070 0.7080 1.3872 0.062 Uiso 1 1 calc R . .
C25 C 0.47803(16) 0.81736(10) 1.38547(11) 0.0622(4) Uani 1 1 d . . .
H25 H 0.5162 0.8250 1.4509 0.075 Uiso 1 1 calc R . .
C26 C 0.42802(18) 0.87522(10) 1.32861(13) 0.0693(5) Uani 1 1 d . . .
H26 H 0.4327 0.9231 1.3545 0.083 Uiso 1 1 calc R . .
C27 C 0.37028(16) 0.86426(8) 1.23280(11) 0.0570(4) Uani 1 1 d . . .
H27 H 0.3344 0.9045 1.1940 0.068 Uiso 1 1 calc R . .
C28 C 0.48784(12) 0.87429(6) 0.99172(8) 0.0371(3) Uani 1 1 d . . .
H28 H 0.3971 0.8928 0.9752 0.045 Uiso 1 1 calc R . .
C29 C 0.59767(12) 0.91758(6) 0.98128(8) 0.0374(3) Uani 1 1 d . . .
H29 H 0.5821 0.9655 0.9561 0.045 Uiso 1 1 calc R . .
H1A H 0.6270(19) 0.9669(10) 0.5430(14) 0.066(5) Uiso 1 1 d . . .
H1B H 0.736(2) 0.9503(11) 0.5139(13) 0.068(5) Uiso 1 1 d . . .
N1 N 0.45958(10) 0.67140(5) 0.93022(7) 0.0380(2) Uani 1 1 d . A .
N2 N 0.39841(10) 0.75734(5) 1.03352(7) 0.0375(2) Uani 1 1 d . . .
O1 O 0.54530(11) 0.91830(8) 0.63350(10) 0.0826(4) Uani 1 1 d . . .
O2 O 0.96759(9) 0.91192(5) 1.02311(8) 0.0516(2) Uani 1 1 d . . .
O3 O 0.82337(9) 1.00222(5) 0.96636(7) 0.0473(2) Uani 1 1 d . . .
H3 H 0.8973 1.0252 0.9711 0.071 Uiso 1 1 calc R . .
O4 O 0.34717(11) 0.63736(5) 1.04725(6) 0.0565(3) Uani 1 1 d . . .
O5 O 0.31975(9) 0.90529(5) 0.59765(6) 0.0466(2) Uani 1 1 d . . .
H5 H 0.3252 0.9417 0.5631 0.070 Uiso 1 1 calc R . .
O1S O 0.68237(12) 0.98307(6) 0.51121(8) 0.0565(3) Uani 1 1 d . . .
H14A H 0.5200(15) 0.5743(8) 0.9808(11) 0.050(4) Uiso 1 1 d . . .
H14B H 0.6205(18) 0.6066(9) 0.9218(12) 0.056(4) Uiso 1 1 d . . .

loop_
_atom_site_aniso_label
_atom_site_aniso_U_11
_atom_site_aniso_U_22
_atom_site_aniso_U_33
_atom_site_aniso_U_23
_atom_site_aniso_U_13
_atom_site_aniso_U_12
C15 0.068(4) 0.0272(18) 0.037(2) 0.0056(14) 0.013(2) -0.002(2)
C16 0.062(3) 0.043(2) 0.0359(17) 0.0007(15) 0.0016(17) -0.018(2)
C17 0.097(4) 0.052(3) 0.0410(19) 0.0037(19) -0.002(2) -0.030(3)
C18 0.144(8) 0.047(3) 0.035(2) -0.0076(18) 0.001(3) -0.027(4)
C19 0.151(9) 0.042(2) 0.044(3) -0.0107(17) 0.013(4) 0.013(4)
C20 0.084(5) 0.044(2) 0.053(2) 0.0031(18) 0.008(3) 0.017(3)
C15B 0.052(3) 0.028(2) 0.034(2) 0.0046(17) 0.0041(18) -0.0049(19)
C16B 0.056(3) 0.044(3) 0.045(2) 0.0014(18) 0.0060(19) -0.010(2)
C17B 0.081(4) 0.049(4) 0.042(2) -0.008(2) 0.004(3) -0.022(3)
C18B 0.113(6) 0.048(3) 0.039(3) -0.007(2) 0.014(3) -0.024(3)
C19B 0.108(4) 0.040(2) 0.052(2) 0.0029(16) 0.028(3) 0.002(2)
C20B 0.064(3) 0.0381(19) 0.048(2) 0.0081(14) 0.010(2) 0.006(2)
C1 0.0446(7) 0.0454(7) 0.0374(6) 0.0072(5) 0.0153(5) 0.0064(5)
C2 0.0380(6) 0.0369(6) 0.0295(5) 0.0007(4) 0.0096(4) 0.0038(4)
C3 0.0311(5) 0.0365(6) 0.0295(5) -0.0022(4) 0.0027(4) 0.0018(4)
C4 0.0312(5) 0.0401(6) 0.0318(5) -0.0010(4) 0.0055(4) -0.0060(4)
C5 0.0385(6) 0.0311(5) 0.0287(5) -0.0004(4) 0.0029(4) -0.0027(4)
C6 0.0438(6) 0.0419(6) 0.0315(5) 0.0034(5) -0.0003(5) -0.0161(5)
C7 0.0358(6) 0.0368(6) 0.0281(5) -0.0021(4) 0.0064(4) -0.0108(4)
C8 0.0411(6) 0.0362(6) 0.0390(6) 0.0089(5) -0.0021(5) -0.0078(5)
C9 0.0330(6) 0.0401(6) 0.0452(6) 0.0055(5) -0.0009(5) -0.0051(5)
C10 0.0350(6) 0.0339(6) 0.0370(6) -0.0026(4) 0.0067(4) -0.0077(4)
C11 0.0353(6) 0.0342(6) 0.0447(6) -0.0008(5) 0.0072(5) -0.0059(5)
C12 0.0370(6) 0.0501(7) 0.0423(6) 0.0078(5) 0.0176(5) 0.0073(5)
C13 0.0355(6) 0.0441(6) 0.0398(6) 0.0050(5) 0.0086(5) 0.0095(5)
C14 0.0596(8) 0.0321(6) 0.0420(7) 0.0042(5) -0.0033(6) -0.0025(5)
C21 0.0340(6) 0.0547(7) 0.0413(6) 0.0048(5) 0.0091(5) -0.0094(5)
C22 0.0315(6) 0.0488(7) 0.0414(6) -0.0027(5) 0.0133(5) -0.0090(5)
C23 0.0365(6) 0.0503(7) 0.0407(6) -0.0047(5) 0.0105(5) -0.0061(5)
C24 0.0400(7) 0.0741(9) 0.0416(7) -0.0013(6) 0.0084(5) -0.0014(6)
C25 0.0524(8) 0.0890(12) 0.0454(8) -0.0214(8) 0.0105(6) -0.0086(8)
C26 0.0748(11) 0.0649(10) 0.0704(10) -0.0310(9) 0.0195(8) -0.0091(8)
C27 0.0617(9) 0.0493(8) 0.0628(9) -0.0050(7) 0.0190(7) -0.0043(6)
C28 0.0320(6) 0.0350(6) 0.0450(6) -0.0031(5) 0.0089(5) -0.0031(4)
C29 0.0389(6) 0.0284(5) 0.0454(6) -0.0003(5) 0.0099(5) -0.0038(4)
N1 0.0451(5) 0.0326(5) 0.0335(5) 0.0042(4) 0.0013(4) -0.0055(4)
N2 0.0386(5) 0.0405(5) 0.0337(5) 0.0002(4) 0.0079(4) -0.0141(4)
O1 0.0498(6) 0.1047(9) 0.0977(9) 0.0642(8) 0.0257(6) 0.0069(6)
O2 0.0336(5) 0.0418(5) 0.0786(7) 0.0013(4) 0.0094(4) -0.0062(4)
O3 0.0406(5) 0.0376(5) 0.0638(6) 0.0071(4) 0.0106(4) -0.0111(3)
O4 0.0773(7) 0.0494(5) 0.0427(5) 0.0040(4) 0.0119(4) -0.0329(5)
O5 0.0521(5) 0.0440(5) 0.0420(5) 0.0135(4) 0.0056(4) 0.0038(4)
O1S 0.0697(7) 0.0453(5) 0.0633(6) 0.0238(5) 0.0348(5) 0.0232(5)

loop_
_atom_type_symbol
_atom_type_description
_atom_type_scat_dispersion_real
_atom_type_scat_dispersion_imag
_atom_type_scat_source
C C 0.0181 0.0091 'International Tables Vol C Tables 4.2.6.8 and 6.1.1.4'
H H 0.0000 0.0000 'International Tables Vol C Tables 4.2.6.8 and 6.1.1.4'
N N 0.0311 0.0180 'International Tables Vol C Tables 4.2.6.8 and 6.1.1.4'
O O 0.0492 0.0322 'International Tables Vol C Tables 4.2.6.8 and 6.1.1.4'

loop_
_geom_angle_atom_site_label_1
_geom_angle_atom_site_label_2
_geom_angle_atom_site_label_3
_geom_angle
C16 C15 C20 119.1(4)
C16 C15 C14 125.4(5)
C20 C15 C14 115.6(5)
C17 C16 C15 120.8(5)
C17 C16 H16 119.6
C15 C16 H16 119.6
C16 C17 C18 119.6(5)
C16 C17 H17 120.2
C18 C17 H17 120.2
C19 C18 C17 121.2(4)
C19 C18 H18 119.4
C17 C18 H18 119.4
C18 C19 C20 118.9(4)
C18 C19 H19 120.5
C20 C19 H19 120.5
C19 C20 C15 120.4(5)
C19 C20 H20 119.8
C15 C20 H20 119.8
C16B C15B C20B 120.0
C16B C15B C14 118.0(3)
C20B C15B C14 121.9(3)
C15B C16B C17B 120.0
C15B C16B H16B 120.0
C17B C16B H16B 120.0
C16B C17B C18B 120.0
C16B C17B H17B 120.0
C18B C17B H17B 120.0
C19B C18B C17B 120.0
C19B C18B H18B 120.0
C17B C18B H18B 120.0
C18B C19B C20B 120.0
C18B C19B H19B 120.0
C20B C19B H19B 120.0
C19B C20B C15B 120.0
C19B C20B H20B 120.0
C15B C20B H20B 120.0
O1 C1 O5 123.52(11)
O1 C1 C2 122.22(11)
O5 C1 C2 114.26(10)
C12 C2 C3 119.40(10)
C12 C2 C1 118.96(10)
C3 C2 C1 121.63(10)
C4 C3 C2 119.94(10)
C4 C3 H3A 120.0
C2 C3 H3A 120.0
C3 C4 C5 120.41(10)
C3 C4 H4 119.8
C5 C4 H4 119.8
C13 C5 C4 119.89(10)
C13 C5 N1 121.28(10)
C4 C5 N1 118.83(10)
O4 C6 N2 121.79(12)
O4 C6 N1 122.77(12)
N2 C6 N1 115.44(10)
C28 C7 C8 120.04(10)
C28 C7 N2 120.56(10)
C8 C7 N2 119.40(10)
C9 C8 C7 120.25(11)
C9 C8 H8 119.9
C7 C8 H8 119.9
C8 C9 C10 119.89(11)
C8 C9 H9 120.1
C10 C9 H9 120.1
C29 C10 C9 119.80(10)
C29 C10 C11 120.30(10)
C9 C10 C11 119.88(11)
O2 C11 O3 123.57(10)
O2 C11 C10 118.36(11)
O3 C11 C10 118.07(10)
C13 C12 C2 120.87(11)
C13 C12 H12 119.6
C2 C12 H12 119.6
C12 C13 C5 119.42(11)
C12 C13 H13 120.3
C5 C13 H13 120.3
N1 C14 C15B 119.3(3)
N1 C14 C15 108.0(4)
C15B C14 C15 14.8(4)
N1 C14 H14A 106.9(9)
C15B C14 H14A 110.7(10)
C15 C14 H14A 108.0(10)
N1 C14 H14B 109.8(10)
C15B C14 H14B 103.4(10)
C15 C14 H14B 117.6(11)
H14A C14 H14B 106.1(13)
N2 C21 C22 113.43(10)
N2 C21 H21A 108.9
C22 C21 H21A 108.9
N2 C21 H21B 108.9
C22 C21 H21B 108.9
H21A C21 H21B 107.7
C27 C22 C23 118.82(12)
C27 C22 C21 120.63(13)
C23 C22 C21 120.53(11)
C22 C23 C24 120.67(13)
C22 C23 H23 119.7
C24 C23 H23 119.7
C25 C24 C23 120.06(15)
C25 C24 H24 120.0
C23 C24 H24 120.0
C26 C25 C24 119.88(14)
C26 C25 H25 120.1
C24 C25 H25 120.1
C25 C26 C27 120.34(15)
C25 C26 H26 119.8
C27 C26 H26 119.8
C22 C27 C26 120.20(15)
C22 C27 H27 119.9
C26 C27 H27 119.9
C7 C28 C29 119.75(11)
C7 C28 H28 120.1
C29 C28 H28 120.1
C28 C29 C10 120.23(11)
C28 C29 H29 119.9
C10 C29 H29 119.9
C6 N1 C5 121.34(10)
C6 N1 C14 119.29(10)
C5 N1 C14 119.27(10)
C6 N2 C7 120.56(10)
C6 N2 C21 119.71(10)
C7 N2 C21 118.18(9)
C11 O3 H3 109.5
C1 O5 H5 109.5
H1A O1S H1B 102.5(18)

loop_
_geom_bond_atom_site_label_1
_geom_bond_atom_site_label_2
_geom_bond_distance
C15 C16 1.375(7)
C15 C20 1.386(6)
C15 C14 1.529(6)
C16 C17 1.371(6)
C16 H16 0.9500
C17 C18 1.373(7)
C17 H17 0.9500
C18 C19 1.368(8)
C18 H18 0.9500
C19 C20 1.390(7)
C19 H19 0.9500
C20 H20 0.9500
C15B C16B 1.3900
C15B C20B 1.3900
C15B C14 1.519(4)
C16B C17B 1.3900
C16B H16B 0.9500
C17B C18B 1.3900
C17B H17B 0.9500
C18B C19B 1.3900
C18B H18B 0.9500
C19B C20B 1.3900
C19B H19B 0.9500
C20B H20B 0.9500
C1 O1 1.2105(16)
C1 O5 1.3043(15)
C1 C2 1.4854(16)
C2 C12 1.3890(16)
C2 C3 1.3889(16)
C3 C4 1.3788(16)
C3 H3A 0.9500
C4 C5 1.3914(16)
C4 H4 0.9500
C5 C13 1.3858(16)
C5 N1 1.4266(14)
C6 O4 1.2261(14)
C6 N2 1.3761(16)
C6 N1 1.3767(16)
C7 C28 1.3840(17)
C7 C8 1.3873(17)
C7 N2 1.4277(14)
C8 C9 1.3789(17)
C8 H8 0.9500
C9 C10 1.3886(17)
C9 H9 0.9500
C10 C29 1.3879(16)
C10 C11 1.4769(15)
C11 O2 1.2670(15)
C11 O3 1.2701(15)
C12 C13 1.3829(17)
C12 H12 0.9500
C13 H13 0.9500
C14 N1 1.4624(17)
C14 H14A 0.962(16)
C14 H14B 0.981(17)
C21 N2 1.4703(16)
C21 C22 1.5122(17)
C21 H21A 0.9900
C21 H21B 0.9900
C22 C27 1.3822(19)
C22 C23 1.3854(18)
C23 C24 1.3870(18)
C23 H23 0.9500
C24 C25 1.375(2)
C24 H24 0.9500
C25 C26 1.370(3)
C25 H25 0.9500
C26 C27 1.395(2)
C26 H26 0.9500
C27 H27 0.9500
C28 C29 1.3842(16)
C28 H28 0.9500
C29 H29 0.9500
O3 H3 0.8400
O5 H5 0.8400
O1S H1A 0.84(2)
O1S H1B 0.80(2)
